data_7031551
loop_
_publ_author_name
'Campagna, Sebastiano'
'Puntoriero, Fausto'
'Nastasi, Francesco'
'Serroni, Scolastica'
'Olivier, Jean-Hubert'
'Ziessel, Raymond'

_publ_section_title
;
 Photophysical properties of an unusual bichromophoric species constructed
 from a cyclometalated Pt(II) chromophore and a blue
 Bodipy-acetylacetonate species
;
_journal_name_full 'Dalton Transactions'
_journal_paper_doi 10.1039/c4dt01127a
_journal_year 2014
_chemical_formula_moiety 'C36 H24 Mn N4 O5, 4(H2 O)'
_chemical_formula_sum 'C36 H32 Mn N4 O9'
_chemical_formula_weight 719.60
_space_group_IT_number 2
_symmetry_cell_setting triclinic
_symmetry_space_group_name_Hall '-P 1'
_symmetry_space_group_name_H-M 'P -1'
_atom_sites_solution_hydrogens geom
_atom_sites_solution_primary direct
_atom_sites_solution_secondary difmap
_audit_creation_method SHELXL-97
_cell_angle_alpha 93.88(3)
_cell_angle_beta 100.00(3)
_cell_angle_gamma 107.99(3)
_cell_formula_units_Z 4
_cell_length_a 12.731(3)
_cell_length_b 12.876(3)
_cell_length_c 22.096(4)
_cell_measurement_reflns_used 22055
_cell_measurement_temperature 100(2)
_cell_measurement_theta_max 27.23
_cell_measurement_theta_min 1.56
_cell_volume 3364.1(15)
_computing_structure_refinement 'SHELXL-97 (Sheldrick, 1997)'
_computing_structure_solution 'SHELXS-97 (Sheldrick, 1990)'
_diffrn_ambient_temperature 100(2)
_diffrn_measured_fraction_theta_full 1.000
_diffrn_measured_fraction_theta_max 1.000
_diffrn_measurement_device_type IPDS2
_diffrn_measurement_method \w
_diffrn_radiation_monochromator graphite
_diffrn_radiation_source 'fine-focus sealed tube'
_diffrn_radiation_type MoK\a
_diffrn_radiation_wavelength 0.71073
_diffrn_reflns_av_R_equivalents 0.0766
_diffrn_reflns_av_sigmaI/netI 0.0894
_diffrn_reflns_limit_h_max 15
_diffrn_reflns_limit_h_min -15
_diffrn_reflns_limit_k_max 15
_diffrn_reflns_limit_k_min -15
_diffrn_reflns_limit_l_max 26
_diffrn_reflns_limit_l_min -26
_diffrn_reflns_number 48816
_diffrn_reflns_theta_full 25.00
_diffrn_reflns_theta_max 25.00
_diffrn_reflns_theta_min 1.68
_exptl_absorpt_coefficient_mu 0.455
_exptl_absorpt_correction_T_max 0.969
_exptl_absorpt_correction_T_min 0.922
_exptl_absorpt_correction_type numerical
_exptl_absorpt_process_details 'Stoe, X-area ver. 1.54'
_exptl_crystal_colour yellow
_exptl_crystal_density_diffrn 1.421
_exptl_crystal_density_method 'not measured'
_exptl_crystal_description block
_exptl_crystal_F_000 1492
_exptl_crystal_size_max 0.2
_exptl_crystal_size_mid 0.2
_exptl_crystal_size_min 0.09
_refine_diff_density_max 0.24
_refine_diff_density_min -0.37
_refine_diff_density_rms 0.05
_refine_ls_extinction_method none
_refine_ls_goodness_of_fit_ref 0.842
_refine_ls_hydrogen_treatment constr
_refine_ls_matrix_type full
_refine_ls_number_parameters 901
_refine_ls_number_reflns 11853
_refine_ls_number_restraints 0
_refine_ls_restrained_S_all 0.842
_refine_ls_R_factor_all 0.0724
_refine_ls_R_factor_gt 0.0316
_refine_ls_shift/su_max 0.001
_refine_ls_shift/su_mean 0.000
_refine_ls_structure_factor_coef Fsqd
_refine_ls_weighting_details 'calc w=1/[\s^2^(Fo^2^)+(0.0000P)^2^] where P=(Fo^2^+2Fc^2^)/3'
_refine_ls_weighting_scheme calc
_refine_ls_wR_factor_gt 0.0376
_refine_ls_wR_factor_ref 0.0403
_reflns_number_gt 6667
_reflns_number_total 11853
_reflns_threshold_expression >2sigma(I)
_cod_data_source_file c4dt01127a2.cif
_cod_data_source_block 2
_cod_original_cell_volume 3364.1(13)
_cod_database_code 7031551

loop_
_symmetry_equiv_pos_as_xyz
'x, y, z'
'-x, -y, -z'

loop_
_atom_site_label
_atom_site_type_symbol
_atom_site_fract_x
_atom_site_fract_y
_atom_site_fract_z
_atom_site_U_iso_or_equiv
_atom_site_adp_type
_atom_site_occupancy
_atom_site_symmetry_multiplicity
_atom_site_calc_flag
_atom_site_refinement_flags
O1W O 0.11180(15) 0.98041(14) 0.05434(9) 0.0185(4) Uani 1 1 d .
H1W1 H 0.1198 1.0310 0.0331 0.028 Uiso 1 1 d R
H1W2 H 0.0698 0.9230 0.0333 0.028 Uiso 1 1 d R
O2W O 0.87775(15) 0.51352(13) 0.44909(9) 0.0187(4) Uani 1 1 d .
H2W1 H 0.8740 0.4632 0.4703 0.028 Uiso 1 1 d R
H2W2 H 0.9208 0.5701 0.4705 0.028 Uiso 1 1 d R
O3W O 0.94199(17) 0.49490(15) 0.61681(10) 0.0290(5) Uani 1 1 d .
H3W1 H 0.9166 0.4475 0.5865 0.043 Uiso 1 1 d R
H3W2 H 1.0030 0.5289 0.6089 0.043 Uiso 1 1 d R
O4W O 0.92541(17) 0.98621(15) 0.11494(10) 0.0278(5) Uani 1 1 d .
H4W1 H 0.8952 0.9409 0.0840 0.042 Uiso 1 1 d R
H4W2 H 0.9901 1.0155 0.1103 0.042 Uiso 1 1 d R
O5W O 0.86405(16) 0.64759(15) 0.67458(9) 0.0287(5) Uani 1 1 d .
H5W1 H 0.8854 0.6002 0.6587 0.043 Uiso 1 1 d R
H5W2 H 0.8886 0.6997 0.6559 0.043 Uiso 1 1 d R
O6W O 0.12179(16) 0.85786(15) 0.80736(9) 0.0321(5) Uani 1 1 d .
H6W1 H 0.1160 0.9093 0.8291 0.048 Uiso 1 1 d R
H6W2 H 0.0618 0.8089 0.8058 0.048 Uiso 1 1 d R
O7W O 0.05367(15) 0.18320(14) 0.39706(8) 0.0254(4) Uani 1 1 d .
H7W1 H 0.0367 0.2176 0.4243 0.038 Uiso 1 1 d R
H7W2 H -0.0055 0.1554 0.3715 0.038 Uiso 1 1 d R
O8W O 0.94648(15) 0.34213(14) 0.08296(8) 0.0286(5) Uani 1 1 d .
H8W1 H 0.9664 0.3014 0.0606 0.043 Uiso 1 1 d R
H8W2 H 0.9762 0.3371 0.1181 0.043 Uiso 1 1 d R
O9W O 0.08222(13) 0.31434(13) 0.19724(7) 0.0273(4) Uani 1 1 d .
H9W1 H 0.1276 0.2955 0.1806 0.041 Uiso 1 1 d R
H9W2 H 0.1034 0.3268 0.2350 0.041 Uiso 1 1 d R
O10W O 0.84777(13) 0.11567(12) 0.31435(7) 0.0279(4) Uani 1 1 d .
H0W1 H 0.8266 0.1625 0.3309 0.042 Uiso 1 1 d R
H0W2 H 0.8590 0.1282 0.2798 0.042 Uiso 1 1 d R
Mn1 Mn 0.25729(3) 0.97739(3) 0.11781(2) 0.01476(10) Uani 1 1 d .
O11 O 0.34082(15) 1.14515(13) 0.11724(9) 0.0185(4) Uani 1 1 d .
O21 O 0.20728(16) 1.21828(14) 0.13236(9) 0.0205(4) Uani 1 1 d .
O31 O 0.17257(15) 1.16289(13) -0.00451(9) 0.0176(4) Uani 1 1 d .
O41 O 0.02123(15) 1.21016(14) 0.00659(9) 0.0209(5) Uani 1 1 d .
C11 C 0.2961(2) 1.2217(2) 0.11528(13) 0.0158(6) Uani 1 1 d .
C21 C 0.3639(2) 1.3263(2) 0.09462(13) 0.0161(6) Uani 1 1 d .
C31 C 0.4776(2) 1.3671(2) 0.11991(13) 0.0181(6) Uani 1 1 d .
H31 H 0.5117 1.3224 0.1433 0.022 Uiso 1 1 calc R
C41 C 0.5448(2) 1.4723(2) 0.11220(14) 0.0250(7) Uani 1 1 d .
H41 H 0.6235 1.4973 0.1292 0.030 Uiso 1 1 calc R
C51 C 0.4969(2) 1.5382(2) 0.08043(14) 0.0244(7) Uani 1 1 d .
H51 H 0.5418 1.6109 0.0771 0.029 Uiso 1 1 calc R
C61 C 0.3810(2) 1.5002(2) 0.05222(13) 0.0190(6) Uani 1 1 d .
C71 C 0.3320(2) 1.5694(2) 0.01931(13) 0.0222(7) Uani 1 1 d .
H71 H 0.3778 1.6421 0.0167 0.027 Uiso 1 1 calc R
C81 C 0.2210(2) 1.5353(2) -0.00878(13) 0.0230(7) Uani 1 1 d .
H81 H 0.1885 1.5845 -0.0287 0.028 Uiso 1 1 calc R
C91 C 0.1553(2) 1.4255(2) -0.00765(13) 0.0185(6) Uani 1 1 d .
H91 H 0.0783 1.4009 -0.0283 0.022 Uiso 1 1 calc R
C101 C 0.1979(2) 1.35268(19) 0.02213(13) 0.0151(6) Uani 1 1 d .
C111 C 0.1254(2) 1.2326(2) 0.00870(13) 0.0152(6) Uani 1 1 d .
C121 C 0.3124(2) 1.3906(2) 0.05632(13) 0.0155(6) Uani 1 1 d .
N111 N 0.42512(19) 0.95683(17) 0.16379(11) 0.0175(5) Uani 1 1 d .
N211 N 0.32684(18) 0.91133(16) 0.04102(11) 0.0155(5) Uani 1 1 d .
C12 C 0.4732(2) 0.9793(2) 0.22362(14) 0.0241(7) Uani 1 1 d .
H12 H 0.4355 1.0061 0.2514 0.029 Uiso 1 1 calc R
C22 C 0.5767(2) 0.9657(2) 0.24797(15) 0.0295(7) Uani 1 1 d .
H22 H 0.6079 0.9824 0.2912 0.035 Uiso 1 1 calc R
C32 C 0.6317(2) 0.9278(2) 0.20807(15) 0.0287(7) Uani 1 1 d .
H32 H 0.7021 0.9183 0.2235 0.034 Uiso 1 1 calc R
C42 C 0.5841(2) 0.9028(2) 0.14443(14) 0.0200(6) Uani 1 1 d .
C52 C 0.6379(2) 0.8654(2) 0.09965(15) 0.0230(7) Uani 1 1 d .
H52 H 0.7071 0.8522 0.1135 0.028 Uiso 1 1 calc R
C62 C 0.5931(2) 0.8484(2) 0.03853(14) 0.0206(7) Uani 1 1 d .
H62 H 0.6320 0.8262 0.0098 0.025 Uiso 1 1 calc R
C72 C 0.4865(2) 0.8638(2) 0.01664(14) 0.0169(6) Uani 1 1 d .
C82 C 0.4357(2) 0.8471(2) -0.04701(14) 0.0202(7) Uani 1 1 d .
H82 H 0.4729 0.8268 -0.0773 0.024 Uiso 1 1 calc R
C92 C 0.3336(2) 0.8603(2) -0.06469(14) 0.0200(7) Uani 1 1 d .
H92 H 0.2983 0.8483 -0.1073 0.024 Uiso 1 1 calc R
C102 C 0.2804(2) 0.8920(2) -0.01920(13) 0.0172(6) Uani 1 1 d .
H102 H 0.2084 0.8999 -0.0321 0.021 Uiso 1 1 calc R
C112 C 0.4292(2) 0.89720(19) 0.05916(13) 0.0154(6) Uani 1 1 d .
C122 C 0.4797(2) 0.91889(19) 0.12421(13) 0.0161(6) Uani 1 1 d .
N121 N 0.17933(18) 0.79864(17) 0.13817(11) 0.0165(5) Uani 1 1 d .
N221 N 0.20742(18) 0.98768(17) 0.21091(11) 0.0173(5) Uani 1 1 d .
C13 C 0.1631(2) 0.7062(2) 0.10178(14) 0.0213(7) Uani 1 1 d .
H13 H 0.1724 0.7108 0.0602 0.026 Uiso 1 1 calc R
C23 C 0.1327(2) 0.6018(2) 0.12215(14) 0.0229(7) Uani 1 1 d .
H23 H 0.1219 0.5374 0.0949 0.027 Uiso 1 1 calc R
C33 C 0.1190(2) 0.5946(2) 0.18184(14) 0.0223(7) Uani 1 1 d .
H33 H 0.0992 0.5248 0.1964 0.027 Uiso 1 1 calc R
C43 C 0.1342(2) 0.6903(2) 0.22176(13) 0.0173(6) Uani 1 1 d .
C53 C 0.1167(2) 0.6889(2) 0.28405(14) 0.0228(7) Uani 1 1 d .
H53 H 0.0969 0.6208 0.3005 0.027 Uiso 1 1 calc R
C63 C 0.1276(2) 0.7815(2) 0.31952(13) 0.0231(7) Uani 1 1 d .
H63 H 0.1156 0.7779 0.3607 0.028 Uiso 1 1 calc R
C73 C 0.1572(2) 0.8864(2) 0.29654(13) 0.0196(6) Uani 1 1 d .
C83 C 0.1646(2) 0.9847(2) 0.33028(14) 0.0257(7) Uani 1 1 d .
H83 H 0.1502 0.9847 0.3710 0.031 Uiso 1 1 calc R
C93 C 0.1927(2) 1.0817(2) 0.30496(14) 0.0252(7) Uani 1 1 d .
H93 H 0.1975 1.1490 0.3276 0.030 Uiso 1 1 calc R
C103 C 0.2141(2) 1.0789(2) 0.24477(14) 0.0223(7) Uani 1 1 d .
H103 H 0.2345 1.1461 0.2275 0.027 Uiso 1 1 calc R
C113 C 0.1779(2) 0.8913(2) 0.23558(13) 0.0155(6) Uani 1 1 d .
C123 C 0.1647(2) 0.7911(2) 0.19751(14) 0.0168(6) Uani 1 1 d .
Mn2 Mn 0.73421(3) 0.50864(3) 0.38157(2) 0.01514(10) Uani 1 1 d .
O12 O 0.65368(15) 0.34231(14) 0.39024(9) 0.0187(4) Uani 1 1 d .
O22 O 0.79451(15) 0.28124(13) 0.37537(9) 0.0177(4) Uani 1 1 d .
O32 O 0.83933(15) 0.33235(13) 0.51123(9) 0.0173(4) Uani 1 1 d .
O42 O 0.99121(15) 0.29548(14) 0.49010(9) 0.0196(4) Uani 1 1 d .
C14 C 0.7040(2) 0.2710(2) 0.39253(13) 0.0156(6) Uani 1 1 d .
C24 C 0.6442(2) 0.16251(19) 0.41338(13) 0.0145(6) Uani 1 1 d .
C34 C 0.5302(2) 0.1158(2) 0.39021(13) 0.0228(7) Uani 1 1 d .
H34 H 0.4907 0.1579 0.3682 0.027 Uiso 1 1 calc R
C44 C 0.4706(2) 0.0079(2) 0.39806(14) 0.0268(7) Uani 1 1 d .
H44 H 0.3915 -0.0219 0.3825 0.032 Uiso 1 1 calc R
C54 C 0.5272(2) -0.0537(2) 0.42818(14) 0.0252(7) Uani 1 1 d .
H54 H 0.4875 -0.1280 0.4318 0.030 Uiso 1 1 calc R
C64 C 0.6439(2) -0.0095(2) 0.45425(13) 0.0188(6) Uani 1 1 d .
C74 C 0.7021(2) -0.0750(2) 0.48506(13) 0.0211(7) Uani 1 1 d .
H74 H 0.6615 -0.1492 0.4884 0.025 Uiso 1 1 calc R
C84 C 0.8140(2) -0.0346(2) 0.50979(13) 0.0214(6) Uani 1 1 d .
H84 H 0.8521 -0.0809 0.5284 0.026 Uiso 1 1 calc R
C94 C 0.8733(2) 0.0770(2) 0.50771(12) 0.0177(6) Uani 1 1 d .
H94 H 0.9515 0.1056 0.5258 0.021 Uiso 1 1 calc R
C104 C 0.8206(2) 0.1455(2) 0.48014(12) 0.0150(6) Uani 1 1 d .
C114 C 0.8885(2) 0.2677(2) 0.49332(13) 0.0166(6) Uani 1 1 d .
C124 C 0.7053(2) 0.1026(2) 0.44937(13) 0.0160(6) Uani 1 1 d .
N112 N 0.78685(18) 0.48910(16) 0.28905(11) 0.0156(5) Uani 1 1 d .
N212 N 0.81176(18) 0.68303(17) 0.35565(11) 0.0176(5) Uani 1 1 d .
C15 C 0.7829(2) 0.3953(2) 0.25803(13) 0.0204(6) Uani 1 1 d .
H15 H 0.7592 0.3295 0.2762 0.025 Uiso 1 1 calc R
C25 C 0.8119(2) 0.3885(2) 0.20000(13) 0.0202(6) Uani 1 1 d .
H25 H 0.8099 0.3200 0.1802 0.024 Uiso 1 1 calc R
C35 C 0.8431(2) 0.4818(2) 0.17227(13) 0.0196(6) Uani 1 1 d .
H35 H 0.8630 0.4787 0.1329 0.024 Uiso 1 1 calc R
C45 C 0.8455(2) 0.5825(2) 0.20252(13) 0.0171(6) Uani 1 1 d .
C55 C 0.8751(2) 0.6840(2) 0.17618(13) 0.0201(6) Uani 1 1 d .
H55 H 0.8892 0.6836 0.1354 0.024 Uiso 1 1 calc R
C65 C 0.8831(2) 0.7799(2) 0.20835(13) 0.0198(6) Uani 1 1 d .
H65 H 0.9025 0.8458 0.1898 0.024 Uiso 1 1 calc R
C75 C 0.8628(2) 0.7837(2) 0.27005(13) 0.0174(6) Uani 1 1 d .
C85 C 0.8756(2) 0.8818(2) 0.30649(13) 0.0190(6) Uani 1 1 d .
H85 H 0.8977 0.9499 0.2902 0.023 Uiso 1 1 calc R
C95 C 0.8564(2) 0.8797(2) 0.36538(14) 0.0218(7) Uani 1 1 d .
H95 H 0.8641 0.9459 0.3902 0.026 Uiso 1 1 calc R
C105 C 0.8251(2) 0.7785(2) 0.38862(13) 0.0193(6) Uani 1 1 d .
H105 H 0.8127 0.7778 0.4298 0.023 Uiso 1 1 calc R
C115 C 0.8309(2) 0.6855(2) 0.29679(13) 0.0149(6) Uani 1 1 d .
C125 C 0.8197(2) 0.5827(2) 0.26193(13) 0.0145(6) Uani 1 1 d .
N122 N 0.66407(18) 0.58353(16) 0.45582(11) 0.0151(5) Uani 1 1 d .
N222 N 0.56479(18) 0.52368(17) 0.33361(11) 0.0173(5) Uani 1 1 d .
C16 C 0.7091(2) 0.6089(2) 0.51580(14) 0.0170(6) Uani 1 1 d .
H16 H 0.7811 0.6016 0.5298 0.020 Uiso 1 1 calc R
C26 C 0.6575(2) 0.6459(2) 0.55983(14) 0.0187(7) Uani 1 1 d .
H26 H 0.6936 0.6628 0.6024 0.022 Uiso 1 1 calc R
C36 C 0.5540(2) 0.65737(19) 0.54040(13) 0.0175(6) Uani 1 1 d .
H36 H 0.5167 0.6811 0.5695 0.021 Uiso 1 1 calc R
C46 C 0.5031(2) 0.6336(2) 0.47679(14) 0.0166(6) Uani 1 1 d .
C56 C 0.3954(2) 0.6450(2) 0.45298(14) 0.0193(7) Uani 1 1 d .
H56 H 0.3566 0.6706 0.4805 0.023 Uiso 1 1 calc R
C66 C 0.3487(2) 0.6196(2) 0.39180(14) 0.0225(7) Uani 1 1 d .
H66 H 0.2782 0.6293 0.3768 0.027 Uiso 1 1 calc R
C76 C 0.4041(2) 0.5782(2) 0.34908(14) 0.0194(6) Uani 1 1 d .
C86 C 0.3563(2) 0.5458(2) 0.28596(14) 0.0268(7) Uani 1 1 d .
H86 H 0.2851 0.5526 0.2694 0.032 Uiso 1 1 calc R
C96 C 0.4123(3) 0.5042(2) 0.24812(15) 0.0305(7) Uani 1 1 d .
H96 H 0.3810 0.4825 0.2051 0.037 Uiso 1 1 calc R
C106 C 0.5165(2) 0.4942(2) 0.27406(14) 0.0247(7) Uani 1 1 d .
H106 H 0.5548 0.4649 0.2477 0.030 Uiso 1 1 calc R
C116 C 0.5095(2) 0.56528(19) 0.37116(13) 0.0157(6) Uani 1 1 d .
C126 C 0.5611(2) 0.59582(19) 0.43629(13) 0.0146(6) Uani 1 1 d .

loop_
_atom_site_aniso_label
_atom_site_aniso_U_11
_atom_site_aniso_U_22
_atom_site_aniso_U_33
_atom_site_aniso_U_23
_atom_site_aniso_U_13
_atom_site_aniso_U_12
O1W 0.0159(10) 0.0150(9) 0.0207(11) 0.0015(8) -0.0003(8) 0.0020(7)
O2W 0.0184(10) 0.0122(9) 0.0221(11) 0.0022(8) -0.0015(8) 0.0034(8)
O3W 0.0305(11) 0.0334(11) 0.0224(12) -0.0011(9) 0.0110(9) 0.0074(9)
O4W 0.0243(11) 0.0305(10) 0.0248(13) -0.0056(9) 0.0076(9) 0.0040(8)
O5W 0.0350(11) 0.0259(10) 0.0261(11) 0.0039(8) 0.0110(9) 0.0087(8)
O6W 0.0293(11) 0.0275(10) 0.0380(13) -0.0026(9) 0.0104(9) 0.0068(8)
O7W 0.0235(9) 0.0303(10) 0.0237(11) -0.0045(8) 0.0023(8) 0.0135(8)
O8W 0.0311(10) 0.0334(10) 0.0257(11) -0.0004(8) 0.0032(8) 0.0192(8)
O9W 0.0286(9) 0.0364(10) 0.0212(9) 0.0012(8) 0.0047(7) 0.0174(8)
O10W 0.0334(10) 0.0240(9) 0.0282(10) -0.0021(8) 0.0056(8) 0.0136(8)
Mn1 0.0147(2) 0.0161(2) 0.0144(2) 0.00177(18) 0.00393(18) 0.00596(17)
O11 0.0174(10) 0.0167(9) 0.0221(11) 0.0007(8) 0.0018(8) 0.0081(8)
O21 0.0218(11) 0.0220(9) 0.0191(11) 0.0029(8) 0.0065(9) 0.0077(8)
O31 0.0177(10) 0.0165(9) 0.0184(11) -0.0012(8) 0.0029(8) 0.0064(7)
O41 0.0145(11) 0.0194(9) 0.0253(12) -0.0056(8) 0.0005(8) 0.0043(8)
C11 0.0160(15) 0.0178(13) 0.0095(14) -0.0036(11) -0.0027(11) 0.0038(11)
C21 0.0215(15) 0.0143(12) 0.0135(15) -0.0002(11) 0.0031(11) 0.0080(11)
C31 0.0171(14) 0.0166(12) 0.0186(15) -0.0037(11) 0.0027(11) 0.0042(10)
C41 0.0201(14) 0.0254(14) 0.0260(16) -0.0002(12) 0.0050(12) 0.0028(12)
C51 0.0238(15) 0.0154(13) 0.0286(17) -0.0015(12) 0.0076(12) -0.0016(11)
C61 0.0281(16) 0.0152(12) 0.0150(15) 0.0045(11) 0.0079(12) 0.0068(11)
C71 0.0266(16) 0.0170(13) 0.0205(15) 0.0006(11) 0.0079(12) 0.0024(11)
C81 0.0369(18) 0.0200(13) 0.0154(15) 0.0055(11) 0.0051(13) 0.0134(12)
C91 0.0182(14) 0.0218(13) 0.0141(15) -0.0023(11) 0.0008(11) 0.0069(11)
C101 0.0202(14) 0.0142(12) 0.0114(15) -0.0004(11) 0.0051(11) 0.0060(11)
C111 0.0131(14) 0.0198(14) 0.0119(15) 0.0010(11) 0.0011(11) 0.0054(11)
C121 0.0172(14) 0.0162(12) 0.0136(15) -0.0023(11) 0.0051(11) 0.0061(10)
N111 0.0179(12) 0.0192(11) 0.0151(13) 0.0028(9) 0.0016(10) 0.0067(9)
N211 0.0152(12) 0.0125(10) 0.0187(14) 0.0029(10) 0.0043(10) 0.0040(9)
C12 0.0241(15) 0.0301(15) 0.0200(17) 0.0020(12) 0.0068(12) 0.0104(12)
C22 0.0230(16) 0.0434(17) 0.0184(17) 0.0037(13) -0.0042(13) 0.0105(13)
C32 0.0171(15) 0.0377(16) 0.0330(19) 0.0121(14) 0.0015(13) 0.0117(12)
C42 0.0157(14) 0.0183(13) 0.0262(17) 0.0057(12) 0.0047(12) 0.0052(11)
C52 0.0144(14) 0.0214(14) 0.039(2) 0.0092(13) 0.0093(13) 0.0104(11)
C62 0.0204(15) 0.0171(13) 0.0282(18) 0.0045(12) 0.0119(13) 0.0074(11)
C72 0.0174(15) 0.0084(12) 0.0263(18) 0.0044(11) 0.0095(12) 0.0031(11)
C82 0.0279(16) 0.0114(13) 0.0210(17) -0.0006(11) 0.0127(13) 0.0023(11)
C92 0.0225(16) 0.0134(13) 0.0209(17) -0.0006(12) 0.0052(13) 0.0016(11)
C102 0.0182(15) 0.0140(13) 0.0171(17) 0.0014(12) 0.0013(12) 0.0032(11)
C112 0.0169(15) 0.0088(12) 0.0196(16) 0.0035(11) 0.0050(12) 0.0018(11)
C122 0.0149(14) 0.0125(12) 0.0215(16) 0.0042(11) 0.0075(12) 0.0029(10)
N121 0.0177(12) 0.0189(11) 0.0143(13) 0.0026(10) 0.0061(10) 0.0063(9)
N221 0.0180(12) 0.0187(11) 0.0151(13) 0.0015(9) 0.0018(9) 0.0067(9)
C13 0.0217(15) 0.0193(14) 0.0244(17) -0.0027(12) 0.0062(12) 0.0092(11)
C23 0.0213(15) 0.0174(13) 0.0279(17) 0.0014(12) 0.0072(12) 0.0026(11)
C33 0.0143(14) 0.0180(13) 0.0338(18) 0.0070(12) 0.0034(12) 0.0043(11)
C43 0.0125(13) 0.0221(14) 0.0193(16) 0.0083(12) 0.0028(11) 0.0074(11)
C53 0.0154(13) 0.0267(15) 0.0260(17) 0.0125(13) 0.0023(11) 0.0056(11)
C63 0.0217(14) 0.0358(17) 0.0118(15) 0.0122(13) 0.0054(11) 0.0064(13)
C73 0.0141(13) 0.0264(14) 0.0163(15) 0.0002(12) -0.0014(11) 0.0069(11)
C83 0.0220(14) 0.0387(17) 0.0151(15) 0.0015(13) 0.0038(11) 0.0084(12)
C93 0.0292(16) 0.0267(15) 0.0199(16) -0.0052(12) 0.0048(12) 0.0113(12)
C103 0.0209(15) 0.0213(14) 0.0258(18) 0.0039(12) 0.0048(12) 0.0082(12)
C113 0.0111(13) 0.0219(14) 0.0146(15) 0.0044(11) 0.0028(11) 0.0065(10)
C123 0.0096(13) 0.0216(13) 0.0189(16) 0.0011(11) 0.0008(11) 0.0059(10)
Mn2 0.0149(2) 0.0163(2) 0.0155(3) 0.00247(18) 0.00412(19) 0.00648(18)
O12 0.0199(10) 0.0151(9) 0.0214(11) 0.0024(8) 0.0024(8) 0.0070(8)
O22 0.0187(10) 0.0203(9) 0.0175(11) 0.0044(8) 0.0077(8) 0.0088(8)
O32 0.0176(10) 0.0140(9) 0.0209(11) -0.0004(8) 0.0049(8) 0.0061(7)
O42 0.0160(10) 0.0202(9) 0.0212(11) 0.0009(8) 0.0029(8) 0.0048(8)
C14 0.0190(15) 0.0162(13) 0.0103(14) -0.0001(11) 0.0014(11) 0.0051(11)
C24 0.0146(14) 0.0131(12) 0.0155(15) -0.0025(11) 0.0063(11) 0.0034(10)
C34 0.0217(15) 0.0251(14) 0.0251(16) 0.0022(12) 0.0053(12) 0.0125(12)
C44 0.0160(14) 0.0233(15) 0.0340(18) -0.0026(13) 0.0049(12) -0.0024(12)
C54 0.0304(16) 0.0137(13) 0.0293(16) 0.0025(12) 0.0111(13) 0.0016(11)
C64 0.0209(14) 0.0176(13) 0.0156(15) -0.0009(11) 0.0057(11) 0.0026(11)
C74 0.0357(18) 0.0135(13) 0.0167(15) 0.0060(11) 0.0089(12) 0.0088(12)
C84 0.0322(16) 0.0190(13) 0.0149(14) 0.0028(11) 0.0052(11) 0.0111(11)
C94 0.0232(14) 0.0176(13) 0.0141(15) 0.0015(11) 0.0044(11) 0.0090(11)
C104 0.0169(14) 0.0178(13) 0.0093(15) 0.0008(11) 0.0042(11) 0.0036(11)
C114 0.0216(16) 0.0182(13) 0.0094(15) 0.0031(11) 0.0003(12) 0.0066(12)
C124 0.0221(15) 0.0152(12) 0.0135(15) 0.0026(11) 0.0090(11) 0.0071(11)
N112 0.0163(11) 0.0152(11) 0.0152(13) 0.0016(9) 0.0038(9) 0.0050(9)
N212 0.0166(12) 0.0177(11) 0.0186(14) 0.0000(10) 0.0016(10) 0.0073(9)
C15 0.0261(15) 0.0160(13) 0.0197(16) 0.0010(11) 0.0034(12) 0.0087(11)
C25 0.0204(14) 0.0233(14) 0.0158(15) -0.0012(11) 0.0013(11) 0.0077(11)
C35 0.0204(14) 0.0277(14) 0.0119(14) -0.0016(11) 0.0024(10) 0.0107(11)
C45 0.0140(13) 0.0223(14) 0.0147(15) 0.0043(11) 0.0019(11) 0.0056(11)
C55 0.0170(13) 0.0276(15) 0.0153(15) 0.0040(12) 0.0024(11) 0.0071(11)
C65 0.0179(14) 0.0238(15) 0.0182(16) 0.0092(12) 0.0033(12) 0.0065(12)
C75 0.0093(13) 0.0192(13) 0.0228(16) 0.0045(11) -0.0010(11) 0.0053(10)
C85 0.0164(14) 0.0174(14) 0.0234(17) 0.0072(12) 0.0043(11) 0.0045(11)
C95 0.0232(15) 0.0128(13) 0.0285(17) -0.0011(12) 0.0036(12) 0.0063(11)
C105 0.0261(16) 0.0222(14) 0.0108(15) 0.0021(12) 0.0044(12) 0.0092(12)
C115 0.0106(13) 0.0222(14) 0.0125(15) 0.0046(11) 0.0028(10) 0.0054(10)
C125 0.0098(13) 0.0183(13) 0.0151(15) -0.0009(11) -0.0007(10) 0.0063(10)
N122 0.0151(12) 0.0134(11) 0.0148(14) 0.0025(9) 0.0016(10) 0.0026(9)
N222 0.0159(12) 0.0188(11) 0.0164(14) -0.0002(10) 0.0026(10) 0.0056(9)
C16 0.0136(14) 0.0151(13) 0.0208(17) 0.0039(12) 0.0023(12) 0.0031(11)
C26 0.0217(16) 0.0152(13) 0.0155(16) 0.0006(11) 0.0043(12) 0.0009(11)
C36 0.0212(15) 0.0127(13) 0.0209(17) 0.0035(11) 0.0116(12) 0.0047(11)
C46 0.0194(15) 0.0112(12) 0.0203(16) 0.0044(11) 0.0080(12) 0.0043(11)
C56 0.0163(14) 0.0169(13) 0.0275(18) 0.0057(12) 0.0097(13) 0.0058(11)
C66 0.0172(15) 0.0228(14) 0.0272(18) 0.0071(12) 0.0026(12) 0.0061(11)
C76 0.0176(14) 0.0183(13) 0.0252(17) 0.0092(12) 0.0060(12) 0.0075(11)
C86 0.0200(15) 0.0386(16) 0.0225(17) 0.0050(13) -0.0032(12) 0.0144(13)
C96 0.0283(17) 0.0450(18) 0.0199(17) 0.0002(13) -0.0008(13) 0.0185(14)
C106 0.0263(16) 0.0328(15) 0.0159(16) -0.0008(12) 0.0014(12) 0.0131(12)
C116 0.0181(14) 0.0138(12) 0.0146(15) 0.0033(11) 0.0036(12) 0.0038(11)
C126 0.0122(14) 0.0112(12) 0.0213(17) 0.0051(11) 0.0050(12) 0.0035(10)

loop_
_atom_type_symbol
_atom_type_description
_atom_type_scat_dispersion_real
_atom_type_scat_dispersion_imag
_atom_type_scat_source
C C 0.0033 0.0016 'International Tables Vol C Tables 4.2.6.8 and 6.1.1.4'
H H 0.0000 0.0000 'International Tables Vol C Tables 4.2.6.8 and 6.1.1.4'
N N 0.0061 0.0033 'International Tables Vol C Tables 4.2.6.8 and 6.1.1.4'
O O 0.0106 0.0060 'International Tables Vol C Tables 4.2.6.8 and 6.1.1.4'
Mn Mn 0.3368 0.7283 'International Tables Vol C Tables 4.2.6.8 and 6.1.1.4'

loop_
_geom_angle_atom_site_label_1
_geom_angle_atom_site_label_2
_geom_angle_atom_site_label_3
_geom_angle
Mn1 O1W H1W1 117.3
Mn1 O1W H1W2 119.1
H1W1 O1W H1W2 109.6
Mn2 O2W H2W1 119.7
Mn2 O2W H2W2 123.6
H2W1 O2W H2W2 107.2
H3W1 O3W H3W2 100.2
H4W1 O4W H4W2 104.6
H5W1 O5W H5W2 102.0
H6W1 O6W H6W2 102.9
H7W1 O7W H7W2 104.5
H8W1 O8W H8W2 104.1
H9W1 O9W H9W2 111.5
H0W1 O10W H0W2 112.0
O11 Mn1 O1W 92.37(7)
O11 Mn1 N221 98.70(8)
O1W Mn1 N221 103.26(8)
O11 Mn1 N211 97.51(8)
O1W Mn1 N211 92.32(8)
N221 Mn1 N211 156.94(7)
O11 Mn1 N111 89.79(8)
O1W Mn1 N111 165.36(9)
N221 Mn1 N111 90.71(9)
N211 Mn1 N111 73.03(9)
O11 Mn1 N121 169.25(8)
O1W Mn1 N121 95.85(8)
N221 Mn1 N121 72.69(8)
N211 Mn1 N121 89.09(8)
N111 Mn1 N121 84.00(8)
C11 O11 Mn1 126.47(17)
O21 C11 O11 125.5(2)
O21 C11 C21 119.1(2)
O11 C11 C21 115.3(2)
C31 C21 C121 119.6(2)
C31 C21 C11 117.5(2)
C121 C21 C11 122.5(2)
C21 C31 C41 122.1(2)
C21 C31 H31 119.0
C41 C31 H31 119.0
C51 C41 C31 119.7(3)
C51 C41 H41 120.2
C31 C41 H41 120.2
C41 C51 C61 120.9(2)
C41 C51 H51 119.5
C61 C51 H51 119.5
C71 C61 C51 120.5(2)
C71 C61 C121 119.3(3)
C51 C61 C121 120.3(2)
C81 C71 C61 122.0(2)
C81 C71 H71 119.0
C61 C71 H71 119.0
C71 C81 C91 118.5(2)
C71 C81 H81 120.7
C91 C81 H81 120.7
C101 C91 C81 122.6(2)
C101 C91 H91 118.7
C81 C91 H91 118.7
C91 C101 C121 119.2(2)
C91 C101 C111 116.6(2)
C121 C101 C111 123.6(2)
O41 C111 O31 124.6(2)
O41 C111 C101 117.6(2)
O31 C111 C101 117.5(2)
C61 C121 C101 118.0(2)
C61 C121 C21 117.1(2)
C101 C121 C21 124.8(2)
C12 N111 C122 118.0(3)
C12 N111 Mn1 127.0(2)
C122 N111 Mn1 115.03(18)
C102 N211 C112 118.2(3)
C102 N211 Mn1 126.06(19)
C112 N211 Mn1 115.63(18)
N111 C12 C22 123.5(3)
N111 C12 H12 118.2
C22 C12 H12 118.2
C32 C22 C12 118.4(3)
C32 C22 H22 120.8
C12 C22 H22 120.8
C22 C32 C42 120.1(3)
C22 C32 H32 119.9
C42 C32 H32 119.9
C32 C42 C122 117.4(3)
C32 C42 C52 123.3(3)
C122 C42 C52 119.2(3)
C62 C52 C42 121.8(3)
C62 C52 H52 119.1
C42 C52 H52 119.1
C52 C62 C72 120.2(3)
C52 C62 H62 119.9
C72 C62 H62 119.9
C112 C72 C82 117.6(3)
C112 C72 C62 119.9(3)
C82 C72 C62 122.5(3)
C92 C82 C72 119.7(3)
C92 C82 H82 120.1
C72 C82 H82 120.1
C82 C92 C102 119.3(3)
C82 C92 H92 120.3
C102 C92 H92 120.3
N211 C102 C92 122.7(3)
N211 C102 H102 118.6
C92 C102 H102 118.6
N211 C112 C72 122.4(3)
N211 C112 C122 118.1(3)
C72 C112 C122 119.5(3)
N111 C122 C42 122.5(3)
N111 C122 C112 118.1(2)
C42 C122 C112 119.4(3)
C13 N121 C123 118.2(2)
C13 N121 Mn1 127.15(19)
C123 N121 Mn1 113.99(17)
C103 N221 C113 118.3(2)
C103 N221 Mn1 125.84(18)
C113 N221 Mn1 115.57(19)
N121 C13 C23 122.9(3)
N121 C13 H13 118.6
C23 C13 H13 118.6
C33 C23 C13 118.8(3)
C33 C23 H23 120.6
C13 C23 H23 120.6
C23 C33 C43 120.2(2)
C23 C33 H33 119.9
C43 C33 H33 119.9
C33 C43 C123 117.1(3)
C33 C43 C53 123.4(2)
C123 C43 C53 119.4(3)
C63 C53 C43 121.3(2)
C63 C53 H53 119.3
C43 C53 H53 119.3
C53 C63 C73 121.3(3)
C53 C63 H63 119.4
C73 C63 H63 119.4
C83 C73 C113 117.2(2)
C83 C73 C63 123.8(3)
C113 C73 C63 119.0(3)
C93 C83 C73 120.4(3)
C93 C83 H83 119.8
C73 C83 H83 119.8
C83 C93 C103 118.3(3)
C83 C93 H93 120.9
C103 C93 H93 120.9
N221 C103 C93 123.4(2)
N221 C103 H103 118.3
C93 C103 H103 118.3
N221 C113 C73 122.3(3)
N221 C113 C123 118.3(2)
C73 C113 C123 119.4(2)
N121 C123 C43 122.8(3)
N121 C123 C113 117.6(2)
C43 C123 C113 119.6(3)
O12 Mn2 O2W 90.94(8)
O12 Mn2 N112 100.26(8)
O2W Mn2 N112 104.33(8)
O12 Mn2 N122 96.82(8)
O2W Mn2 N122 90.52(8)
N112 Mn2 N122 157.06(7)
O12 Mn2 N222 90.53(8)
O2W Mn2 N222 163.22(9)
N112 Mn2 N222 91.85(9)
N122 Mn2 N222 72.71(9)
O12 Mn2 N212 171.06(8)
O2W Mn2 N212 95.75(8)
N112 Mn2 N212 72.37(8)
N122 Mn2 N212 89.05(8)
N222 Mn2 N212 84.78(8)
C14 O12 Mn2 123.01(17)
O22 C14 O12 125.0(2)
O22 C14 C24 118.1(2)
O12 C14 C24 116.8(2)
C34 C24 C124 120.3(2)
C34 C24 C14 117.5(2)
C124 C24 C14 121.8(2)
C24 C34 C44 122.0(3)
C24 C34 H34 119.0
C44 C34 H34 119.0
C54 C44 C34 119.3(3)
C54 C44 H44 120.4
C34 C44 H44 120.4
C44 C54 C64 121.4(2)
C44 C54 H54 119.3
C64 C54 H54 119.3
C54 C64 C74 120.8(2)
C54 C64 C124 120.1(2)
C74 C64 C124 119.1(2)
C84 C74 C64 121.6(2)
C84 C74 H74 119.2
C64 C74 H74 119.2
C74 C84 C94 119.3(2)
C74 C84 H84 120.4
C94 C84 H84 120.4
C104 C94 C84 121.6(3)
C104 C94 H94 119.2
C84 C94 H94 119.2
C94 C104 C124 120.0(2)
C94 C104 C114 115.2(2)
C124 C104 C114 124.2(2)
O42 C114 O32 125.1(2)
O42 C114 C104 117.6(3)
O32 C114 C104 117.1(2)
C104 C124 C64 117.9(2)
C104 C124 C24 125.3(2)
C64 C124 C24 116.7(2)
C15 N112 C125 117.6(2)
C15 N112 Mn2 126.42(17)
C125 N112 Mn2 115.91(18)
C105 N212 C115 117.8(2)
C105 N212 Mn2 126.8(2)
C115 N212 Mn2 114.80(17)
N112 C15 C25 123.5(2)
N112 C15 H15 118.3
C25 C15 H15 118.3
C35 C25 C15 119.1(3)
C35 C25 H25 120.4
C15 C25 H25 120.4
C25 C35 C45 119.5(3)
C25 C35 H35 120.2
C45 C35 H35 120.2
C125 C45 C35 117.6(2)
C125 C45 C55 119.2(3)
C35 C45 C55 123.2(3)
C65 C55 C45 121.2(3)
C65 C55 H55 119.4
C45 C55 H55 119.4
C55 C65 C75 120.9(2)
C55 C65 H65 119.5
C75 C65 H65 119.5
C85 C75 C115 117.4(3)
C85 C75 C65 123.1(2)
C115 C75 C65 119.5(3)
C95 C85 C75 120.1(2)
C95 C85 H85 120.0
C75 C85 H85 120.0
C85 C95 C105 119.0(3)
C85 C95 H95 120.5
C105 C95 H95 120.5
N212 C105 C95 123.1(3)
N212 C105 H105 118.5
C95 C105 H105 118.5
N212 C115 C75 122.7(3)
N212 C115 C125 117.7(2)
C75 C115 C125 119.6(3)
N112 C125 C45 122.6(2)
N112 C125 C115 117.9(2)
C45 C125 C115 119.4(2)
C16 N122 C126 117.2(3)
C16 N122 Mn2 126.77(19)
C126 N122 Mn2 115.86(18)
C106 N222 C116 118.0(3)
C106 N222 Mn2 126.4(2)
C116 N222 Mn2 115.55(18)
N122 C16 C26 124.1(3)
N122 C16 H16 117.9
C26 C16 H16 117.9
C36 C26 C16 118.7(3)
C36 C26 H26 120.6
C16 C26 H26 120.6
C26 C36 C46 119.5(3)
C26 C36 H36 120.2
C46 C36 H36 120.2
C126 C46 C36 117.5(3)
C126 C46 C56 119.9(3)
C36 C46 C56 122.6(3)
C66 C56 C46 120.8(3)
C66 C56 H56 119.6
C46 C56 H56 119.6
C56 C66 C76 121.0(3)
C56 C66 H66 119.5
C76 C66 H66 119.5
C86 C76 C116 117.5(3)
C86 C76 C66 122.9(3)
C116 C76 C66 119.5(3)
C96 C86 C76 119.9(3)
C96 C86 H86 120.0
C76 C86 H86 120.0
C86 C96 C106 118.6(3)
C86 C96 H96 120.7
C106 C96 H96 120.7
N222 C106 C96 123.4(3)
N222 C106 H106 118.3
C96 C106 H106 118.3
N222 C116 C76 122.5(3)
N222 C116 C126 118.1(2)
C76 C116 C126 119.4(3)
N122 C126 C46 122.9(3)
N122 C126 C116 117.7(3)
C46 C126 C116 119.4(3)

loop_
_geom_bond_atom_site_label_1
_geom_bond_atom_site_label_2
_geom_bond_distance
O1W Mn1 2.133(2)
O1W H1W1 0.8192
O1W H1W2 0.8195
O2W Mn2 2.130(2)
O2W H2W1 0.8194
O2W H2W2 0.8197
O3W H3W1 0.8197
O3W H3W2 0.8202
O4W H4W1 0.8193
O4W H4W2 0.8207
O5W H5W1 0.8216
O5W H5W2 0.8190
O6W H6W1 0.8206
O6W H6W2 0.8197
O7W H7W1 0.8210
O7W H7W2 0.8201
O8W H8W1 0.8216
O8W H8W2 0.8195
O9W H9W1 0.8222
O9W H9W2 0.8192
O10W H0W1 0.8217
O10W H0W2 0.8190
Mn1 O11 2.0944(18)
Mn1 N221 2.263(2)
Mn1 N211 2.276(3)
Mn1 N111 2.302(2)
Mn1 N121 2.317(2)
O11 C11 1.282(3)
O21 C11 1.242(3)
O31 C111 1.269(3)
O41 C111 1.259(3)
C11 C21 1.506(4)
C21 C31 1.376(4)
C21 C121 1.438(4)
C31 C41 1.401(4)
C31 H31 0.9500
C41 C51 1.355(4)
C41 H41 0.9500
C51 C61 1.413(4)
C51 H51 0.9500
C61 C71 1.409(3)
C61 C121 1.431(3)
C71 C81 1.360(4)
C71 H71 0.9500
C81 C91 1.407(4)
C81 H81 0.9500
C91 C101 1.371(4)
C91 H91 0.9500
C101 C121 1.436(4)
C101 C111 1.514(3)
N111 C12 1.328(4)
N111 C122 1.360(4)
N211 C102 1.332(4)
N211 C112 1.367(3)
C12 C22 1.401(4)
C12 H12 0.9500
C22 C32 1.369(5)
C22 H22 0.9500
C32 C42 1.404(4)
C32 H32 0.9500
C42 C122 1.410(4)
C42 C52 1.433(4)
C52 C62 1.346(4)
C52 H52 0.9500
C62 C72 1.437(4)
C62 H62 0.9500
C72 C112 1.406(4)
C72 C82 1.414(4)
C82 C92 1.356(4)
C82 H82 0.9500
C92 C102 1.410(4)
C92 H92 0.9500
C102 H102 0.9500
C112 C122 1.439(4)
N121 C13 1.329(4)
N121 C123 1.362(4)
N221 C103 1.320(4)
N221 C113 1.361(3)
C13 C23 1.408(4)
C13 H13 0.9500
C23 C33 1.365(4)
C23 H23 0.9500
C33 C43 1.406(4)
C33 H33 0.9500
C43 C123 1.407(3)
C43 C53 1.433(4)
C53 C63 1.337(4)
C53 H53 0.9500
C63 C73 1.439(4)
C63 H63 0.9500
C73 C83 1.393(4)
C73 C113 1.418(4)
C83 C93 1.375(4)
C83 H83 0.9500
C93 C103 1.404(4)
C93 H93 0.9500
C103 H103 0.9500
C113 C123 1.438(4)
Mn2 O12 2.1077(18)
Mn2 N112 2.281(2)
Mn2 N122 2.290(3)
Mn2 N222 2.303(2)
Mn2 N212 2.312(2)
O12 C14 1.270(3)
O22 C14 1.247(3)
O32 C114 1.267(3)
O42 C114 1.261(3)
C14 C24 1.516(3)
C24 C34 1.374(4)
C24 C124 1.440(4)
C34 C44 1.401(4)
C34 H34 0.9500
C44 C54 1.360(4)
C44 H44 0.9500
C54 C64 1.414(4)
C54 H54 0.9500
C64 C74 1.418(4)
C64 C124 1.435(3)
C74 C84 1.354(4)
C74 H74 0.9500
C84 C94 1.410(3)
C84 H84 0.9500
C94 C104 1.377(4)
C94 H94 0.9500
C104 C124 1.423(4)
C104 C114 1.522(3)
N112 C15 1.330(4)
N112 C125 1.364(3)
N212 C105 1.333(4)
N212 C115 1.365(4)
C15 C25 1.399(4)
C15 H15 0.9500
C25 C35 1.366(3)
C25 H25 0.9500
C35 C45 1.408(4)
C35 H35 0.9500
C45 C125 1.408(4)
C45 C55 1.436(3)
C55 C65 1.348(4)
C55 H55 0.9500
C65 C75 1.431(4)
C65 H65 0.9500
C75 C85 1.400(4)
C75 C115 1.408(3)
C85 C95 1.366(4)
C85 H85 0.9500
C95 C105 1.401(3)
C95 H95 0.9500
C105 H105 0.9500
C115 C125 1.439(4)
N122 C16 1.324(4)
N122 C126 1.368(3)
N222 C106 1.327(4)
N222 C116 1.359(4)
C16 C26 1.399(4)
C16 H16 0.9500
C26 C36 1.369(4)
C26 H26 0.9500
C36 C46 1.411(4)
C36 H36 0.9500
C46 C126 1.405(4)
C46 C56 1.435(4)
C56 C66 1.352(4)
C56 H56 0.9500
C66 C76 1.438(4)
C66 H66 0.9500
C76 C86 1.400(4)
C76 C116 1.410(4)
C86 C96 1.370(4)
C86 H86 0.9500
C96 C106 1.398(4)
C96 H96 0.9500
C106 H106 0.9500
C116 C126 1.446(4)
